data_8100641
loop_
_publ_author_name
'la Cour, A.'
'Toftlund, H.'
'Murray, K. S.'
'Tiekink, E. R. T.'

_publ_section_title
;
Crystal structure of N,N'-ethylene-bis(1,3-dimethyl-5-pyrazolethiolato-
iminomethyl)copper(II), C~14~H~18~CuN~6~S~2~
;
_journal_issue 2
_journal_name_full 'Zeitschrift f\"ur Kristallographie - New Crystal Structures'
_journal_page_first 215
_journal_page_last 216
_journal_volume 217
_journal_year 2002
_chemical_formula_moiety 'C14 H18 Cu N6 S2 '
_chemical_formula_structural 'C14 H18 Cu N6 S2'
_chemical_formula_sum 'C14 H18 Cu N6 S2'
_chemical_formula_weight 398.00
_space_group_IT_number 2
_symmetry_cell_setting triclinic
_symmetry_Int_Tables_number 2
_symmetry_space_group_name_Hall '-P 1'
_symmetry_space_group_name_H-M 'P -1'
_cell_angle_alpha 99.115(7)
_cell_angle_beta 102.094(9)
_cell_angle_gamma 91.875(9)
_cell_formula_units_Z 2
_cell_length_a 8.474(1)
_cell_length_b 12.417(1)
_cell_length_c 8.2077(9)
_cell_measurement_temperature 293
_cell_volume 831.9(2)
_diffrn_ambient_temperature 293
_exptl_crystal_density_diffrn 1.589
_cod_original_formula_sum 'C14 H18 Cu N6 S2 '
_cod_database_code 8100641

loop_
_symmetry_equiv_pos_as_xyz
'  +x,  +y,  +z'
'  -x,  -y,  -z'

loop_
_atom_site_label
_atom_site_type_symbol
_atom_site_fract_x
_atom_site_fract_y
_atom_site_fract_z
_atom_site_U_iso_or_equiv
_atom_site_adp_type
_atom_site_occupancy
_atom_site_symmetry_multiplicity
_atom_site_calc_flag
_atom_site_refinement_flags
_atom_site_disorder_assembly
_atom_site_disorder_group
Cu Cu 0.10687(4) 0.33067(3) 0.42713(4) 0.03067(12) Uani 1 2 d . . .
S1 S -0.01622(11) 0.21405(7) 0.18916(9) 0.0440(2) Uani 1 2 d . . .
S2 S 0.15350(12) 0.44043(7) 0.24217(10) 0.0471(2) Uani 1 2 d . . .
N1 N 0.0374(3) 0.2494(2) 0.5945(3) 0.0352(5) Uani 1 2 d . . .
N2 N 0.2558(3) 0.4131(2) 0.6314(3) 0.0392(6) Uani 1 2 d . . .
N3 N -0.2972(3) -0.0327(2) 0.2287(3) 0.0415(6) Uani 1 2 d . . .
N4 N -0.2215(3) 0.0357(2) 0.1475(3) 0.0393(6) Uani 1 2 d . . .
N5 N 0.3981(3) 0.7216(2) 0.4213(4) 0.0422(6) Uani 1 2 d . . .
N6 N 0.3121(3) 0.6398(2) 0.2995(3) 0.0387(6) Uani 1 2 d . . .
C1 C -0.0553(4) 0.1621(2) 0.5734(4) 0.0343(6) Uani 1 2 d . . .
H1 H -0.0713 0.1376 0.6704 0.064(3) Uiso 1 2 calc R . .
C2 C -0.1353(3) 0.0997(2) 0.4167(3) 0.0306(6) Uani 1 2 d . . .
C3 C -0.1246(3) 0.1156(2) 0.2544(4) 0.0326(6) Uani 1 2 d . . .
C4 C -0.3005(4) -0.0457(3) 0.5218(4) 0.0425(7) Uani 1 2 d . . .
H4a H -0.3741 -0.1076 0.4678 0.096(4) Uiso 1 2 calc R . .
H4b H -0.3546 0.0062 0.5867 0.096(4) Uiso 1 2 calc R . .
H4c H -0.2093 -0.0692 0.5953 0.096(4) Uiso 1 2 calc R . .
C5 C -0.2442(3) 0.0061(2) 0.3918(4) 0.0336(6) Uani 1 2 d . . .
C6 C -0.2571(5) 0.0174(3) -0.0364(4) 0.0548(9) Uani 1 2 d . . .
H6a H -0.3300 -0.0464 -0.0793 0.096(4) Uiso 1 2 calc R . .
H6b H -0.1586 0.0067 -0.0753 0.096(4) Uiso 1 2 calc R . .
H6c H -0.3062 0.0797 -0.0760 0.096(4) Uiso 1 2 calc R . .
C7 C 0.1099(4) 0.3021(3) 0.7689(4) 0.0448(8) Uani 1 2 d . . .
H7a H 0.0437 0.3593 0.8063 0.080(3) Uiso 1 2 calc R . .
H7b H 0.1177 0.2489 0.8445 0.080(3) Uiso 1 2 calc R . .
C8 C 0.2745(4) 0.3496(3) 0.7699(4) 0.0454(8) Uani 1 2 d . . .
H8a H 0.3192 0.3965 0.8772 0.080(3) Uiso 1 2 calc R . .
H8b H 0.3467 0.2919 0.7530 0.080(3) Uiso 1 2 calc R . .
C9 C 0.3286(4) 0.5094(2) 0.6595(4) 0.0393(7) Uani 1 2 d . . .
H9 H 0.3848 0.5357 0.7695 0.064(3) Uiso 1 2 calc R . .
C10 C 0.3306(4) 0.5781(2) 0.5390(4) 0.0351(6) Uani 1 2 d . . .
C11 C 0.2673(4) 0.5526(2) 0.3630(4) 0.0341(6) Uani 1 2 d . . .
C12 C 0.4919(5) 0.7524(3) 0.7292(5) 0.0507(8) Uani 1 2 d . . .
H12a H 0.5341 0.8205 0.7089 0.096(4) Uiso 1 2 calc R . .
H12b H 0.5789 0.7142 0.7837 0.096(4) Uiso 1 2 calc R . .
H12c H 0.4159 0.7663 0.8007 0.096(4) Uiso 1 2 calc R . .
C13 C 0.4091(4) 0.6844(2) 0.5652(4) 0.0374(7) Uani 1 2 d . . .
C14 C 0.2802(5) 0.6544(3) 0.1237(4) 0.0543(9) Uani 1 2 d . . .
H14a H 0.3262 0.7246 0.1160 0.096(4) Uiso 1 2 calc R . .
H14b H 0.1656 0.6501 0.0796 0.096(4) Uiso 1 2 calc R . .
H14c H 0.3279 0.5981 0.0595 0.096(4) Uiso 1 2 calc R . .

loop_
_atom_site_aniso_label
_atom_site_aniso_U_11
_atom_site_aniso_U_22
_atom_site_aniso_U_33
_atom_site_aniso_U_23
_atom_site_aniso_U_13
_atom_site_aniso_U_12
Cu 0.0299(2) 0.03145(18) 0.03097(18) 0.00619(13) 0.00613(13) 0.00455(13)
S1 0.0556(5) 0.0438(4) 0.0311(4) 0.0068(3) 0.0073(3) -0.0090(4)
S2 0.0633(6) 0.0393(4) 0.0361(4) 0.0095(3) 0.0041(4) -0.0064(4)
N1 0.0358(14) 0.0394(13) 0.0305(11) 0.0039(10) 0.0091(10) 0.0015(11)
N2 0.0389(15) 0.0413(14) 0.0366(13) 0.0090(11) 0.0055(11) -0.0028(11)
N3 0.0381(15) 0.0400(14) 0.0441(14) 0.0056(11) 0.0062(12) -0.0049(11)
N4 0.0424(15) 0.0400(13) 0.0327(12) 0.0034(10) 0.0044(11) -0.0016(11)
N5 0.0387(15) 0.0357(13) 0.0543(16) 0.0067(12) 0.0156(12) 0.0011(11)
N6 0.0375(15) 0.0379(13) 0.0444(14) 0.0118(11) 0.0130(11) 0.0051(11)
C1 0.0306(15) 0.0409(15) 0.0327(14) 0.0064(12) 0.0096(12) 0.0032(12)
C2 0.0257(14) 0.0315(13) 0.0349(13) 0.0056(11) 0.0066(11) 0.0051(11)
C3 0.0290(15) 0.0326(13) 0.0360(14) 0.0056(11) 0.0061(11) 0.0062(11)
C4 0.0363(17) 0.0452(17) 0.0476(17) 0.0107(14) 0.0114(14) -0.0028(13)
C5 0.0250(14) 0.0360(14) 0.0402(15) 0.0080(12) 0.0067(12) 0.0046(11)
C6 0.069(3) 0.055(2) 0.0347(16) 0.0019(15) 0.0045(16) -0.0094(18)
C7 0.047(2) 0.0522(19) 0.0340(15) 0.0063(13) 0.0083(14) -0.0071(15)
C8 0.047(2) 0.0497(18) 0.0380(16) 0.0119(14) 0.0027(14) -0.0014(15)
C9 0.0392(18) 0.0405(16) 0.0363(15) 0.0023(12) 0.0075(13) -0.0006(13)
C10 0.0327(16) 0.0336(14) 0.0404(15) 0.0036(12) 0.0126(13) 0.0042(12)
C11 0.0308(15) 0.0328(14) 0.0413(15) 0.0089(12) 0.0110(12) 0.0088(11)
C12 0.050(2) 0.0437(18) 0.055(2) -0.0019(15) 0.0132(17) -0.0075(16)
C13 0.0300(16) 0.0363(15) 0.0474(17) 0.0028(13) 0.0153(13) 0.0019(12)
C14 0.057(2) 0.059(2) 0.0507(19) 0.0217(17) 0.0117(17) -0.0027(18)

loop_
_geom_bond_atom_site_label_1
_geom_bond_atom_site_label_2
_geom_bond_distance
_geom_bond_site_symmetry_2
_geom_bond_publ_flag
Cu N2 1.984(3) . ?
Cu N1 1.998(2) . ?
Cu S1 2.2696(9) . ?
Cu S2 2.2781(9) . ?
S1 C3 1.722(3) . ?
S2 C11 1.711(3) . ?
N1 C1 1.284(4) . ?
N1 C7 1.471(4) . ?
N2 C9 1.292(4) . ?
N2 C8 1.468(4) . ?
N3 C5 1.325(4) . ?
N3 N4 1.379(4) . ?
N4 C3 1.341(4) . ?
N4 C6 1.455(4) . ?
N5 C13 1.322(4) . ?
N5 N6 1.373(4) . ?
N6 C11 1.351(4) . ?
N6 C14 1.452(4) . ?
C1 C2 1.414(4) . ?
C2 C3 1.398(4) . ?
C2 C5 1.421(4) . ?
C4 C5 1.480(4) . ?
C7 C8 1.495(5) . ?
C9 C10 1.407(4) . ?
C10 C11 1.412(4) . ?
C10 C13 1.422(4) . ?
C12 C13 1.491(4) . ?
